data_7007397
loop_
_publ_author_name
'Zhang, Xiaofeng'
'Chen, Hui'
'Ma, Chengbing'
'Chen, Changneng'
'Liu, Qiutian'

_publ_section_title
;
 Syntheses and structural characterizations of 24-membered dimetal (Mn,
 Ni, Fe) macrocyclic complexes and the C-S bond formation between
 acetylacetone and a mercapto N-heterocycle.
;
_journal_issue 33
_journal_name_full 'Dalton transactions (Cambridge, England : 2003)'
_journal_page_first 4047
_journal_page_last 4055
_journal_paper_doi 10.1039/b604579k
_journal_year 2006
_chemical_formula_moiety 'C24 H32 Mn2 N4 O12 S6, 6(H2O)'
_chemical_formula_sum 'C24 H44 Mn2 N4 O18 S6'
_chemical_formula_weight 978.87
_chemical_name_common (MnL(H2O)2)2(H2O)6
_chemical_name_systematic
;
[MnL(H2O)2]2(H2O)6
;
_space_group_IT_number 68
_symmetry_cell_setting orthorhombic
_symmetry_space_group_name_Hall '-C 2a 2ac'
_symmetry_space_group_name_H-M 'C c c a :2'
_atom_sites_solution_hydrogens 'geom and difmap for water'
_atom_sites_solution_primary direct
_atom_sites_solution_secondary difmap
_audit_creation_method SHELXL-97
_cell_angle_alpha 90.00
_cell_angle_beta 90.00
_cell_angle_gamma 90.00
_cell_formula_units_Z 4
_cell_length_a 18.5969(7)
_cell_length_b 22.4917(7)
_cell_length_c 10.3271(4)
_cell_measurement_reflns_used 3573
_cell_measurement_temperature 293(2)
_cell_measurement_theta_max 25.04
_cell_measurement_theta_min 2.43
_cell_volume 4319.6(3)
_computing_cell_refinement 'Siemens SMART & SAINT'
_computing_data_collection 'Siemens SMART'
_computing_data_reduction 'Siemens XPREP'
_computing_molecular_graphics 'Bruker SHELXTL'
_computing_publication_material 'Bruker SHELXTL, enCIFer (Allen et al., 2004), platon (Spek, 2003)'
_computing_structure_refinement 'Siemens SHELXTL'
_computing_structure_solution 'Siemens SHELXTL'
_diffrn_ambient_temperature 293(2)
_diffrn_measured_fraction_theta_full 0.987
_diffrn_measured_fraction_theta_max 0.987
_diffrn_measurement_device_type 'CCD area detector'
_diffrn_measurement_method 'phi and omega scans'
_diffrn_radiation_monochromator graphite
_diffrn_radiation_source 'fine-focus sealed tube'
_diffrn_radiation_type MoK\a
_diffrn_radiation_wavelength 0.71073
_diffrn_reflns_av_R_equivalents 0.0399
_diffrn_reflns_av_sigmaI/netI 0.0376
_diffrn_reflns_limit_h_max 22
_diffrn_reflns_limit_h_min -18
_diffrn_reflns_limit_k_max 26
_diffrn_reflns_limit_k_min -23
_diffrn_reflns_limit_l_max 12
_diffrn_reflns_limit_l_min -9
_diffrn_reflns_number 7849
_diffrn_reflns_theta_full 25.04
_diffrn_reflns_theta_max 25.04
_diffrn_reflns_theta_min 2.43
_diffrn_standards_decay_% 0
_diffrn_standards_number 0
_exptl_absorpt_coefficient_mu 0.944
_exptl_absorpt_correction_T_max 1.0000
_exptl_absorpt_correction_T_min .6868
_exptl_absorpt_correction_type empirical
_exptl_absorpt_process_details 'SADABS (Sheldrick, 1996)'
_exptl_crystal_colour yellow
_exptl_crystal_density_diffrn 1.505
_exptl_crystal_density_method 'not measured'
_exptl_crystal_description rhombic
_exptl_crystal_F_000 2024
_exptl_crystal_size_max .42
_exptl_crystal_size_mid .34
_exptl_crystal_size_min .28
_refine_diff_density_max 0.999
_refine_diff_density_min -0.409
_refine_diff_density_rms 0.078
_refine_ls_extinction_method none
_refine_ls_goodness_of_fit_ref 1.104
_refine_ls_hydrogen_treatment 'constr, H2O refall with restraints'
_refine_ls_matrix_type full
_refine_ls_number_parameters 137
_refine_ls_number_reflns 1898
_refine_ls_number_restraints 3
_refine_ls_restrained_S_all 1.103
_refine_ls_R_factor_all 0.0812
_refine_ls_R_factor_gt 0.0515
_refine_ls_shift/su_max 0.000
_refine_ls_shift/su_mean 0.000
_refine_ls_structure_factor_coef Fsqd
_refine_ls_weighting_details 'calc w=1/[\s^2^(Fo^2^)+(0.0770P)^2^+9.3548P] where P=(Fo^2^+2Fc^2^)/3'
_refine_ls_weighting_scheme calc
_refine_ls_wR_factor_gt 0.1342
_refine_ls_wR_factor_ref 0.1559
_reflns_number_gt 1363
_reflns_number_total 1898
_reflns_threshold_expression >2\s(I)
_cod_data_source_file b604579k.txt
_cod_data_source_block Compound_5
_cod_depositor_comments
;
The following automatic conversions were performed:
'_symmetry_cell_setting' value 'Orthorhombic' changed to 'orthorhombic'
according to '/home/saulius/struct/CIF-dictionaries/cif_core.dic'
dictionary named 'cif_core.dic' version 2.4.1 from 2010-06-29.

Automatic conversion script
Id: cif_fix_enum 1527 2010-12-29 10:47:43Z saulius 
;
_cod_original_sg_symbol_H-M Ccca
_cod_database_code 7007397

loop_
_symmetry_equiv_pos_as_xyz
'x, y, z'
'-x+1/2, -y, z'
'-x, y, -z+1/2'
'x+1/2, -y, -z+1/2'
'x+1/2, y+1/2, z'
'-x+1, -y+1/2, z'
'-x+1/2, y+1/2, -z+1/2'
'x+1, -y+1/2, -z+1/2'
'-x, -y, -z'
'x-1/2, y, -z'
'x, -y, z-1/2'
'-x-1/2, y, z-1/2'
'-x+1/2, -y+1/2, -z'
'x, y+1/2, -z'
'x+1/2, -y+1/2, z-1/2'
'-x, y+1/2, z-1/2'

loop_
_atom_site_label
_atom_site_type_symbol
_atom_site_fract_x
_atom_site_fract_y
_atom_site_fract_z
_atom_site_U_iso_or_equiv
_atom_site_adp_type
_atom_site_occupancy
_atom_site_symmetry_multiplicity
_atom_site_calc_flag
_atom_site_refinement_flags
_atom_site_disorder_assembly
_atom_site_disorder_group
Mn Mn 0.22078(5) 0.7500 1.2500 0.0437(3) Uani 1 2 d S . .
N1 N 0.0366(2) 0.46016(16) 1.2358(5) 0.0572(11) Uani 1 1 d . . .
S1 S 0.15217(6) 0.52783(5) 1.18682(15) 0.0566(4) Uani 1 1 d . . .
S2 S 0.0000 0.56949(7) 1.2500 0.0556(5) Uani 1 2 d S . .
O1 O 0.1484(2) 0.70084(15) 1.1300(3) 0.0672(10) Uani 1 1 d . . .
O2 O 0.20070(19) 0.67477(13) 1.3708(3) 0.0503(8) Uani 1 1 d . . .
O3 O 0.3064(2) 0.7159(2) 1.1300(3) 0.0732(11) Uani 1 1 d D . .
H3A H 0.302(3) 0.703(3) 1.053(3) 0.110 Uiso 1 1 d D . .
H3B H 0.3480(17) 0.704(3) 1.152(5) 0.10(3) Uiso 1 1 d D . .
O4 O 0.0301(7) 0.7883(6) 1.0790(14) 0.156(6) Uani 0.50 1 d P . .
O5 O 0.4363(3) 0.6632(3) 1.1642(7) 0.131(2) Uani 1 1 d . A 1
C1 C 0.1163(3) 0.6253(3) 0.9856(5) 0.0755(16) Uani 1 1 d . . .
H1A H 0.0696 0.6077 0.9957 0.113 Uiso 1 1 calc R . .
H1B H 0.1489 0.5965 0.9502 0.113 Uiso 1 1 calc R . .
H1C H 0.1130 0.6588 0.9281 0.113 Uiso 1 1 calc R . .
C2 C 0.1435(2) 0.6457(2) 1.1156(4) 0.0478(11) Uani 1 1 d . . .
C3 C 0.1604(2) 0.60454(19) 1.2167(4) 0.0442(11) Uani 1 1 d . . .
C4 C 0.1837(2) 0.62208(18) 1.3420(4) 0.0433(10) Uani 1 1 d . . .
C5 C 0.1870(4) 0.5778(2) 1.4499(5) 0.0706(16) Uani 1 1 d . . .
H5A H 0.2263 0.5509 1.4353 0.106 Uiso 1 1 calc R . .
H5B H 0.1428 0.5558 1.4531 0.106 Uiso 1 1 calc R . .
H5C H 0.1940 0.5982 1.5306 0.106 Uiso 1 1 calc R . .
C6 C 0.0619(2) 0.51361(19) 1.2252(5) 0.0467(11) Uani 1 1 d . . .

loop_
_atom_site_aniso_label
_atom_site_aniso_U_11
_atom_site_aniso_U_22
_atom_site_aniso_U_33
_atom_site_aniso_U_23
_atom_site_aniso_U_13
_atom_site_aniso_U_12
Mn 0.0694(7) 0.0301(5) 0.0315(5) 0.0011(4) 0.000 0.000
N1 0.051(2) 0.033(2) 0.088(3) -0.003(2) -0.004(2) -0.0011(17)
S1 0.0481(7) 0.0391(7) 0.0825(9) -0.0208(6) 0.0063(6) -0.0005(5)
S2 0.0505(9) 0.0287(8) 0.0876(13) 0.000 0.0117(9) 0.000
O1 0.101(3) 0.049(2) 0.052(2) 0.0079(17) -0.0282(19) -0.0082(19)
O2 0.083(2) 0.0339(17) 0.0337(16) 0.0032(13) -0.0096(15) -0.0101(15)
O3 0.088(3) 0.089(3) 0.042(2) -0.011(2) 0.0023(19) 0.028(2)
O4 0.143(10) 0.191(13) 0.135(10) 0.068(9) 0.043(8) 0.091(9)
O5 0.116(4) 0.116(4) 0.159(6) 0.016(4) 0.002(4) 0.025(3)
C1 0.091(4) 0.085(4) 0.050(3) -0.009(3) -0.016(3) -0.013(3)
C2 0.052(3) 0.048(3) 0.043(3) -0.006(2) -0.007(2) -0.007(2)
C3 0.045(2) 0.035(2) 0.052(3) -0.009(2) -0.0012(19) -0.0035(19)
C4 0.051(2) 0.034(2) 0.045(2) 0.0019(19) -0.003(2) -0.0028(19)
C5 0.104(4) 0.043(3) 0.064(3) 0.015(3) -0.018(3) -0.015(3)
C6 0.045(2) 0.036(2) 0.059(3) -0.006(2) -0.008(2) 0.0004(19)

loop_
_atom_type_symbol
_atom_type_description
_atom_type_scat_dispersion_real
_atom_type_scat_dispersion_imag
_atom_type_scat_source
C C 0.0033 0.0016 'International Tables Vol C Tables 4.2.6.8 and 6.1.1.4'
H H 0.0000 0.0000 'International Tables Vol C Tables 4.2.6.8 and 6.1.1.4'
N N 0.0061 0.0033 'International Tables Vol C Tables 4.2.6.8 and 6.1.1.4'
O O 0.0106 0.0060 'International Tables Vol C Tables 4.2.6.8 and 6.1.1.4'
S S 0.1246 0.1234 'International Tables Vol C Tables 4.2.6.8 and 6.1.1.4'
Mn Mn 0.3368 0.7283 'International Tables Vol C Tables 4.2.6.8 and 6.1.1.4'

loop_
_geom_angle_atom_site_label_1
_geom_angle_atom_site_label_2
_geom_angle_atom_site_label_3
_geom_angle
_geom_angle_site_symmetry_1
_geom_angle_site_symmetry_3
_geom_angle_publ_flag
O2 Mn O2 159.85(19) 8_467 . ?
O2 Mn O1 87.75(13) 8_467 . ?
O2 Mn O1 79.57(12) . . ?
O2 Mn O1 79.57(12) 8_467 8_467 ?
O2 Mn O1 87.75(13) . 8_467 ?
O1 Mn O1 102.0(2) . 8_467 ?
O2 Mn O3 100.57(15) 8_467 8_467 ?
O2 Mn O3 94.28(14) . 8_467 ?
O1 Mn O3 168.82(17) . 8_467 ?
O1 Mn O3 87.00(17) 8_467 8_467 ?
O2 Mn O3 94.28(14) 8_467 . ?
O2 Mn O3 100.57(15) . . ?
O1 Mn O3 87.00(17) . . ?
O1 Mn O3 168.82(17) 8_467 . ?
O3 Mn O3 85.0(2) 8_467 . ?
C6 N1 N1 111.9(3) . 3_557 ?
C6 S1 C3 102.9(2) . . ?
C6 S2 C6 86.4(3) . 3_557 ?
C2 O1 Mn 128.8(3) . . ?
C4 O2 Mn 130.5(3) . . ?
Mn O3 H3A 126(4) . . ?
Mn O3 H3B 129(4) . . ?
H3A O3 H3B 102.8(16) . . ?
C2 C1 H1A 109.5 . . ?
C2 C1 H1B 109.5 . . ?
H1A C1 H1B 109.5 . . ?
C2 C1 H1C 109.5 . . ?
H1A C1 H1C 109.5 . . ?
H1B C1 H1C 109.5 . . ?
O1 C2 C3 122.6(4) . . ?
O1 C2 C1 115.6(4) . . ?
C3 C2 C1 121.8(4) . . ?
C4 C3 C2 123.5(4) . . ?
C4 C3 S1 117.3(3) . . ?
C2 C3 S1 119.2(3) . . ?
O2 C4 C3 123.5(4) . . ?
O2 C4 C5 116.0(4) . . ?
C3 C4 C5 120.4(4) . . ?
C4 C5 H5A 109.5 . . ?
C4 C5 H5B 109.5 . . ?
H5A C5 H5B 109.5 . . ?
C4 C5 H5C 109.5 . . ?
H5A C5 H5C 109.5 . . ?
H5B C5 H5C 109.5 . . ?
N1 C6 S2 114.9(3) . . ?
N1 C6 S1 122.4(3) . . ?
S2 C6 S1 122.7(3) . . ?

loop_
_geom_bond_atom_site_label_1
_geom_bond_atom_site_label_2
_geom_bond_distance
_geom_bond_site_symmetry_2
_geom_bond_publ_flag
Mn O2 2.135(3) 8_467 ?
Mn O2 2.135(3) . ?
Mn O1 2.138(3) . ?
Mn O1 2.138(3) 8_467 ?
Mn O3 2.158(4) 8_467 ?
Mn O3 2.158(4) . ?
N1 C6 1.296(6) . ?
N1 N1 1.393(8) 3_557 ?
S1 C6 1.754(5) . ?
S1 C3 1.759(4) . ?
S2 C6 1.724(4) . ?
S2 C6 1.724(4) 3_557 ?
O1 C2 1.252(6) . ?
O2 C4 1.263(5) . ?
O3 H3A 0.852(10) . ?
O3 H3B 0.851(10) . ?
C1 C2 1.506(7) . ?
C1 H1A 0.9600 . ?
C1 H1B 0.9600 . ?
C1 H1C 0.9600 . ?
C2 C3 1.431(7) . ?
C3 C4 1.420(6) . ?
C4 C5 1.496(6) . ?
C5 H5A 0.9600 . ?
C5 H5B 0.9600 . ?
C5 H5C 0.9600 . ?

loop_
_geom_torsion_atom_site_label_1
_geom_torsion_atom_site_label_2
_geom_torsion_atom_site_label_3
_geom_torsion_atom_site_label_4
_geom_torsion
_geom_torsion_site_symmetry_1
_geom_torsion_site_symmetry_2
_geom_torsion_site_symmetry_3
_geom_torsion_site_symmetry_4
_geom_torsion_publ_flag
O2 Mn O1 C2 159.1(4) 8_467 . . . ?
O2 Mn O1 C2 -36.7(4) . . . . ?
O1 Mn O1 C2 -122.1(5) 8_467 . . . ?
O3 Mn O1 C2 20.6(10) 8_467 . . . ?
O3 Mn O1 C2 64.6(4) . . . . ?
O2 Mn O2 C4 79.4(4) 8_467 . . . ?
O1 Mn O2 C4 27.6(4) . . . . ?
O1 Mn O2 C4 130.2(4) 8_467 . . . ?
O3 Mn O2 C4 -143.0(4) 8_467 . . . ?
O3 Mn O2 C4 -57.4(4) . . . . ?
Mn O1 C2 C3 30.7(7) . . . . ?
Mn O1 C2 C1 -151.1(4) . . . . ?
O1 C2 C3 C4 0.5(7) . . . . ?
C1 C2 C3 C4 -177.6(5) . . . . ?
O1 C2 C3 S1 -179.7(4) . . . . ?
C1 C2 C3 S1 2.2(6) . . . . ?
C6 S1 C3 C4 92.2(4) . . . . ?
C6 S1 C3 C2 -87.5(4) . . . . ?
Mn O2 C4 C3 -12.8(7) . . . . ?
Mn O2 C4 C5 169.0(4) . . . . ?
C2 C3 C4 O2 -9.8(7) . . . . ?
S1 C3 C4 O2 170.5(4) . . . . ?
C2 C3 C4 C5 168.3(5) . . . . ?
S1 C3 C4 C5 -11.4(6) . . . . ?
N1 N1 C6 S2 0.5(7) 3_557 . . . ?
N1 N1 C6 S1 -178.8(4) 3_557 . . . ?
C6 S2 C6 N1 -0.2(3) 3_557 . . . ?
C6 S2 C6 S1 179.1(4) 3_557 . . . ?
C3 S1 C6 N1 -168.8(4) . . . . ?
C3 S1 C6 S2 11.9(4) . . . . ?
